data_4075013
loop_
_publ_author_name
'Weber, Lothar'
'Bayer, Philipp'
'Braun, Thomas'
'Stammler, Hans-Georg'
'Neumann, Beate'

_publ_section_title
;
 Arsaalkenes R&#x2212;AsC(NMe2)2[R = PhC(O), 4-EtC6H4C(O),
 2,4,6-Me3C6H2C(O),tBuC(O), Me3Si]:&#x00A0; Versatile Reagents in the
 Chemistry of Heterocumulenes
;
_journal_issue 7
_journal_name_full Organometallics
_journal_page_first 1786
_journal_paper_doi 10.1021/om051084t
_journal_volume 25
_journal_year 2006
_chemical_formula_moiety 'C28 H48 Mo2 O4 P2 Si4'
_chemical_formula_sum 'C28 H48 Mo2 O4 P2 Si4'
_chemical_formula_weight 814.84
_chemical_name_systematic ?
_space_group_IT_number 2
_symmetry_cell_setting triclinic
_symmetry_space_group_name_Hall '-P 1'
_symmetry_space_group_name_H-M 'P -1'
_atom_sites_solution_hydrogens geom
_atom_sites_solution_primary direct
_atom_sites_solution_secondary difmap
_audit_creation_method SHELXL-97
_cell_angle_alpha 76.572(8)
_cell_angle_beta 84.597(6)
_cell_angle_gamma 71.855(9)
_cell_formula_units_Z 2
_cell_length_a 10.6460(12)
_cell_length_b 11.9980(12)
_cell_length_c 15.5100(11)
_cell_measurement_reflns_used 202
_cell_measurement_temperature 100(2)
_cell_measurement_theta_max 22.096
_cell_measurement_theta_min 4.979
_cell_volume 1830.6(3)
_computing_cell_refinement 'Dirax/lsq (Duisenberg & Schreurs, 1989-2000)'
_computing_data_collection KappaCCD
_computing_data_reduction 'EVALCCD (Duisenberg,1998,Thesis.Utrecht University.'
_computing_molecular_graphics 'SHELXTL-PLUS (1990)'
_computing_publication_material 'SHELXL-97 (Sheldrick, 1997)'
_computing_structure_refinement 'SHELXL-97 (Sheldrick, 1997)'
_computing_structure_solution 'SHELXS-97 (Sheldrick, 1990)'
_diffrn_ambient_temperature 100(2)
_diffrn_measured_fraction_theta_full 0.999
_diffrn_measured_fraction_theta_max 0.999
_diffrn_measurement_device_type KappaCCD
_diffrn_measurement_method CCD
_diffrn_radiation_monochromator graphite
_diffrn_radiation_source 'fine-focus sealed tube'
_diffrn_radiation_type MoK\a
_diffrn_radiation_wavelength 0.71073
_diffrn_reflns_av_R_equivalents 0.0324
_diffrn_reflns_av_sigmaI/netI 0.0207
_diffrn_reflns_limit_h_max 14
_diffrn_reflns_limit_h_min -14
_diffrn_reflns_limit_k_max 16
_diffrn_reflns_limit_k_min -16
_diffrn_reflns_limit_l_max 21
_diffrn_reflns_limit_l_min -21
_diffrn_reflns_number 92096
_diffrn_reflns_theta_full 30.00
_diffrn_reflns_theta_max 30.00
_diffrn_reflns_theta_min 2.01
_exptl_absorpt_coefficient_mu 0.933
_exptl_absorpt_correction_T_max 0.8070
_exptl_absorpt_correction_T_min 0.7801
_exptl_absorpt_correction_type multi-scan
_exptl_absorpt_process_details 'SADABS - Bruker Nonius V2.10'
_exptl_crystal_colour 'dark red'
_exptl_crystal_density_diffrn 1.478
_exptl_crystal_density_method 'not measured'
_exptl_crystal_description fragment
_exptl_crystal_F_000 836
_exptl_crystal_size_max 0.28
_exptl_crystal_size_mid 0.24
_exptl_crystal_size_min 0.24
_refine_diff_density_max 0.481
_refine_diff_density_min -0.453
_refine_diff_density_rms 0.071
_refine_ls_extinction_method none
_refine_ls_goodness_of_fit_ref 1.072
_refine_ls_hydrogen_treatment refall
_refine_ls_matrix_type full
_refine_ls_number_parameters 553
_refine_ls_number_reflns 10661
_refine_ls_number_restraints 0
_refine_ls_restrained_S_all 1.072
_refine_ls_R_factor_all 0.0305
_refine_ls_R_factor_gt 0.0206
_refine_ls_shift/su_max 0.002
_refine_ls_shift/su_mean 0.000
_refine_ls_structure_factor_coef Fsqd
_refine_ls_weighting_details 'calc w=1/[\s^2^(Fo^2^)+(0.0137P)^2^+1.0054P] where P=(Fo^2^+2Fc^2^)/3'
_refine_ls_weighting_scheme calc
_refine_ls_wR_factor_gt 0.0401
_refine_ls_wR_factor_ref 0.0428
_reflns_number_gt 9155
_reflns_number_total 10661
_reflns_threshold_expression >2sigma(I)
_cod_data_source_file om051084tsi20051221_084159.cif
_cod_data_source_block compound12
_cod_depositor_comments
;
The following automatic conversions were performed:
'_atom_site_symetry_multiplicity' tag replaced with
'_atom_site_symmetry_multiplicity'.

Automatic conversion script
Id: cif_correct_tags 1440 2010-10-19 06:21:57Z saulius 

The following automatic conversions were performed:

'_symmetry_cell_setting' value 'Triclinic' changed to 'triclinic'
according to /home/saulius/struct/CIF-dictionaries/cif_core.dic
dictionary named 'cif_core.dic' version 2.4.1 from 2010-06-29.

Automatic conversion script
Id: cif_fix_values 1715 2011-07-08 13:25:40Z adriana 
;
_cod_database_code 4075013

loop_
_symmetry_equiv_pos_as_xyz
'x, y, z'
'-x, -y, -z'

loop_
_atom_site_label
_atom_site_type_symbol
_atom_site_fract_x
_atom_site_fract_y
_atom_site_fract_z
_atom_site_U_iso_or_equiv
_atom_site_adp_type
_atom_site_occupancy
_atom_site_symmetry_multiplicity
_atom_site_calc_flag
Mo1 Mo 0.417699(11) 0.446043(10) 0.830975(8) 0.01324(3) Uani 1 1 d
Mo2 Mo 0.137402(11) 0.201188(10) 0.810625(7) 0.01167(3) Uani 1 1 d
P1 P 0.25455(3) 0.50819(3) 0.71262(2) 0.01141(6) Uani 1 1 d
P2 P 0.28598(3) 0.32424(3) 0.78212(2) 0.01110(6) Uani 1 1 d
H1 H 0.3136(17) 0.5003(15) 0.6379(11) 0.023(4) Uiso 1 1 d
Si1 Si -0.02528(4) 0.67422(3) 0.77595(2) 0.01434(7) Uani 1 1 d
Si2 Si 0.12115(4) 0.74269(3) 0.58677(2) 0.01338(7) Uani 1 1 d
Si3 Si 0.32895(4) 0.24834(3) 0.59719(2) 0.01308(7) Uani 1 1 d
Si4 Si 0.48296(4) 0.07181(3) 0.76556(3) 0.01473(7) Uani 1 1 d
O1 O 0.36159(13) 0.29571(11) 1.01704(7) 0.0314(3) Uani 1 1 d
O2 O 0.25518(13) 0.64857(12) 0.92788(9) 0.0383(3) Uani 1 1 d
O3 O 0.06838(12) 0.09785(10) 0.65937(7) 0.0256(2) Uani 1 1 d
O4 O -0.08564(10) 0.41825(9) 0.71376(7) 0.0230(2) Uani 1 1 d
C1 C 0.56374(17) 0.55652(16) 0.77863(13) 0.0312(4) Uani 1 1 d
H1B H 0.535(2) 0.638(2) 0.7649(14) 0.044(6) Uiso 1 1 d
C2 C 0.60663(16) 0.48323(16) 0.86306(12) 0.0287(4) Uani 1 1 d
H2 H 0.6139(19) 0.5093(17) 0.9129(13) 0.032(5) Uiso 1 1 d
C3 C 0.64539(15) 0.36145(16) 0.85561(12) 0.0269(3) Uani 1 1 d
H3 H 0.677(2) 0.2940(19) 0.9018(14) 0.041(6) Uiso 1 1 d
C4 C 0.62825(15) 0.35935(16) 0.76655(12) 0.0283(4) Uani 1 1 d
H4 H 0.6460(19) 0.2929(18) 0.7422(13) 0.033(5) Uiso 1 1 d
C5 C 0.57815(16) 0.47913(18) 0.71918(12) 0.0304(4) Uani 1 1 d
H5 H 0.561(2) 0.5017(18) 0.6596(14) 0.039(6) Uiso 1 1 d
C6 C 0.37973(15) 0.34961(13) 0.94710(10) 0.0206(3) Uani 1 1 d
C7 C 0.30814(16) 0.57420(14) 0.88888(10) 0.0243(3) Uani 1 1 d
C8 C 0.21541(16) 0.04725(14) 0.94219(10) 0.0221(3) Uani 1 1 d
H8 H 0.3037(19) -0.0012(16) 0.9499(12) 0.026(5) Uiso 1 1 d
C9 C 0.11593(16) 0.02180(14) 0.90218(10) 0.0217(3) Uani 1 1 d
H9 H 0.1282(18) -0.0475(16) 0.8803(12) 0.026(5) Uiso 1 1 d
C10 C -0.00486(16) 0.11565(15) 0.90505(10) 0.0233(3) Uani 1 1 d
H10 H -0.0881(18) 0.1193(16) 0.8858(12) 0.026(5) Uiso 1 1 d
C11 C 0.02113(17) 0.20048(15) 0.94624(10) 0.0260(3) Uani 1 1 d
H11 H -0.040(2) 0.2708(19) 0.9570(13) 0.041(6) Uiso 1 1 d
C12 C 0.15697(18) 0.15774(15) 0.96890(10) 0.0252(3) Uani 1 1 d
H12 H 0.203(2) 0.1940(18) 0.9977(13) 0.040(6) Uiso 1 1 d
C13 C 0.10072(14) 0.13738(12) 0.71230(9) 0.0164(3) Uani 1 1 d
C14 C 0.00157(14) 0.33944(12) 0.74919(9) 0.0162(3) Uani 1 1 d
C15 C 0.09333(13) 0.61874(11) 0.68348(8) 0.0120(2) Uani 1 1 d
H15 H 0.0478(17) 0.5786(15) 0.6574(11) 0.022(4) Uiso 1 1 d
C16 C -0.19784(15) 0.71253(14) 0.73644(11) 0.0219(3) Uani 1 1 d
H16A H -0.259(2) 0.7255(17) 0.7861(13) 0.036(5) Uiso 1 1 d
H16B H -0.2105(19) 0.6472(18) 0.7173(13) 0.037(5) Uiso 1 1 d
H16C H -0.2215(19) 0.7787(18) 0.6885(13) 0.037(5) Uiso 1 1 d
C17 C 0.00136(17) 0.81123(14) 0.80090(10) 0.0212(3) Uani 1 1 d
H17A H -0.0182(19) 0.8805(18) 0.7518(13) 0.034(5) Uiso 1 1 d
H17B H 0.086(2) 0.7957(19) 0.8189(14) 0.042(6) Uiso 1 1 d
H17C H -0.054(2) 0.8334(19) 0.8480(14) 0.043(6) Uiso 1 1 d
C18 C -0.01123(17) 0.55485(14) 0.88018(10) 0.0219(3) Uani 1 1 d
H18A H -0.038(2) 0.490(2) 0.8713(15) 0.053(7) Uiso 1 1 d
H18B H -0.068(2) 0.587(2) 0.9247(16) 0.055(7) Uiso 1 1 d
H18C H 0.072(2) 0.522(2) 0.9032(15) 0.057(7) Uiso 1 1 d
C19 C 0.18504(15) 0.67836(14) 0.48576(9) 0.0185(3) Uani 1 1 d
H19A H 0.2746(19) 0.6228(17) 0.4917(12) 0.029(5) Uiso 1 1 d
H19B H 0.1874(19) 0.7431(17) 0.4358(13) 0.032(5) Uiso 1 1 d
H19C H 0.1289(19) 0.6364(17) 0.4706(13) 0.033(5) Uiso 1 1 d
C20 C -0.04057(15) 0.86091(13) 0.55771(10) 0.0198(3) Uani 1 1 d
H20A H -0.0750(18) 0.9090(17) 0.5994(12) 0.029(5) Uiso 1 1 d
H20B H -0.106(2) 0.8266(18) 0.5482(13) 0.036(5) Uiso 1 1 d
H20C H -0.0301(19) 0.9100(17) 0.5027(13) 0.032(5) Uiso 1 1 d
C21 C 0.24589(16) 0.80731(14) 0.61767(11) 0.0212(3) Uani 1 1 d
H21A H 0.329(2) 0.7473(17) 0.6333(12) 0.031(5) Uiso 1 1 d
H21B H 0.268(2) 0.8629(19) 0.5693(14) 0.043(6) Uiso 1 1 d
H21C H 0.215(2) 0.8481(18) 0.6642(14) 0.039(6) Uiso 1 1 d
C22 C 0.33984(13) 0.20696(11) 0.72168(8) 0.0126(2) Uani 1 1 d
C23 C 0.46197(16) 0.31988(16) 0.54553(11) 0.0227(3) Uani 1 1 d
H23A H 0.543(3) 0.266(3) 0.5414(19) 0.084(9) Uiso 1 1 d
H23B H 0.476(3) 0.370(3) 0.570(2) 0.095(11) Uiso 1 1 d
H23C H 0.442(3) 0.358(3) 0.490(2) 0.105(11) Uiso 1 1 d
C24 C 0.16661(14) 0.35518(13) 0.55215(9) 0.0165(3) Uani 1 1 d
H24A H 0.1779(18) 0.3794(16) 0.4886(12) 0.027(5) Uiso 1 1 d
H24B H 0.0960(18) 0.3186(16) 0.5619(12) 0.026(5) Uiso 1 1 d
H24C H 0.1361(18) 0.4257(17) 0.5761(12) 0.030(5) Uiso 1 1 d
C25 C 0.36034(16) 0.11143(14) 0.54881(11) 0.0210(3) Uani 1 1 d
H25A H 0.4467(19) 0.0568(16) 0.5623(12) 0.027(5) Uiso 1 1 d
H25B H 0.357(2) 0.1358(18) 0.4866(14) 0.037(5) Uiso 1 1 d
H25C H 0.295(2) 0.0718(18) 0.5676(14) 0.040(6) Uiso 1 1 d
C26 C 0.44213(16) -0.07199(13) 0.77035(12) 0.0219(3) Uani 1 1 d
H26A H 0.363(2) -0.076(2) 0.8001(15) 0.049(6) Uiso 1 1 d
H26B H 0.515(2) -0.139(2) 0.7977(16) 0.057(7) Uiso 1 1 d
H26C H 0.439(2) -0.086(2) 0.7180(18) 0.065(8) Uiso 1 1 d
C27 C 0.63964(15) 0.06014(14) 0.69433(11) 0.0220(3) Uani 1 1 d
H27A H 0.6328(19) 0.0416(17) 0.6380(14) 0.035(5) Uiso 1 1 d
H27B H 0.667(2) 0.1307(19) 0.6828(13) 0.037(5) Uiso 1 1 d
H27C H 0.707(2) -0.0017(19) 0.7244(14) 0.042(6) Uiso 1 1 d
C28 C 0.53615(16) 0.07040(14) 0.87871(10) 0.0210(3) Uani 1 1 d
H28A H 0.469(2) 0.1016(18) 0.9172(13) 0.036(5) Uiso 1 1 d
H28B H 0.584(2) -0.012(2) 0.9071(14) 0.046(6) Uiso 1 1 d
H28C H 0.593(2) 0.1176(19) 0.8746(14) 0.043(6) Uiso 1 1 d

loop_
_atom_site_aniso_label
_atom_site_aniso_U_11
_atom_site_aniso_U_22
_atom_site_aniso_U_33
_atom_site_aniso_U_23
_atom_site_aniso_U_13
_atom_site_aniso_U_12
Mo1 0.01236(5) 0.01422(5) 0.01437(6) -0.00428(4) -0.00242(4) -0.00424(4)
Mo2 0.01225(5) 0.01194(5) 0.01132(5) -0.00261(4) 0.00130(4) -0.00472(4)
P1 0.01110(15) 0.01140(15) 0.01177(15) -0.00279(12) 0.00013(12) -0.00330(12)
P2 0.01104(15) 0.01106(15) 0.01115(15) -0.00282(12) -0.00027(12) -0.00291(12)
Si1 0.01450(18) 0.01299(17) 0.01434(17) -0.00342(13) 0.00275(13) -0.00298(14)
Si2 0.01459(17) 0.01239(17) 0.01306(17) -0.00156(13) 0.00011(13) -0.00488(14)
Si3 0.01278(17) 0.01416(17) 0.01187(16) -0.00410(13) 0.00070(13) -0.00276(14)
Si4 0.01305(17) 0.01223(17) 0.01723(18) -0.00303(14) -0.00199(14) -0.00101(14)
O1 0.0428(7) 0.0388(7) 0.0169(5) -0.0022(5) -0.0031(5) -0.0205(6)
O2 0.0369(7) 0.0380(7) 0.0389(7) -0.0255(6) -0.0119(6) 0.0061(6)
O3 0.0352(6) 0.0262(6) 0.0207(5) -0.0069(4) -0.0035(5) -0.0145(5)
O4 0.0153(5) 0.0187(5) 0.0327(6) -0.0038(4) -0.0023(4) -0.0025(4)
C1 0.0219(8) 0.0269(9) 0.0481(11) -0.0021(8) -0.0039(7) -0.0153(7)
C2 0.0196(8) 0.0390(9) 0.0355(9) -0.0151(8) -0.0063(7) -0.0129(7)
C3 0.0127(7) 0.0325(9) 0.0326(9) -0.0043(7) -0.0035(6) -0.0039(6)
C4 0.0156(7) 0.0374(9) 0.0375(9) -0.0191(8) 0.0070(6) -0.0102(7)
C5 0.0190(8) 0.0523(11) 0.0244(8) -0.0042(8) 0.0018(6) -0.0209(8)
C6 0.0210(7) 0.0238(7) 0.0199(7) -0.0081(6) -0.0036(6) -0.0074(6)
C7 0.0229(8) 0.0257(8) 0.0235(7) -0.0080(6) -0.0089(6) -0.0021(6)
C8 0.0256(8) 0.0244(7) 0.0143(7) 0.0042(6) -0.0012(6) -0.0105(6)
C9 0.0321(8) 0.0188(7) 0.0162(7) 0.0008(5) 0.0011(6) -0.0143(6)
C10 0.0216(8) 0.0308(8) 0.0188(7) 0.0007(6) 0.0035(6) -0.0152(6)
C11 0.0325(9) 0.0255(8) 0.0188(7) -0.0055(6) 0.0123(6) -0.0100(7)
C12 0.0400(9) 0.0319(8) 0.0109(6) -0.0040(6) 0.0034(6) -0.0225(7)
C13 0.0168(7) 0.0157(6) 0.0159(6) -0.0011(5) 0.0020(5) -0.0060(5)
C14 0.0148(6) 0.0165(6) 0.0201(7) -0.0067(5) 0.0032(5) -0.0076(5)
C15 0.0114(6) 0.0114(6) 0.0129(6) -0.0025(5) -0.0012(5) -0.0028(5)
C16 0.0139(7) 0.0198(7) 0.0299(8) -0.0055(6) 0.0032(6) -0.0029(6)
C17 0.0281(8) 0.0177(7) 0.0188(7) -0.0065(6) 0.0001(6) -0.0065(6)
C18 0.0261(8) 0.0187(7) 0.0174(7) -0.0020(6) 0.0048(6) -0.0045(6)
C19 0.0192(7) 0.0212(7) 0.0148(7) -0.0029(5) 0.0012(5) -0.0067(6)
C20 0.0214(7) 0.0165(7) 0.0174(7) -0.0010(6) -0.0027(6) -0.0013(6)
C21 0.0215(8) 0.0204(7) 0.0249(8) -0.0059(6) 0.0021(6) -0.0108(6)
C22 0.0123(6) 0.0121(6) 0.0132(6) -0.0037(5) 0.0004(5) -0.0029(5)
C23 0.0193(7) 0.0257(8) 0.0216(8) -0.0031(6) 0.0061(6) -0.0081(6)
C24 0.0172(7) 0.0171(7) 0.0147(6) -0.0038(5) -0.0023(5) -0.0035(5)
C25 0.0201(7) 0.0211(7) 0.0208(7) -0.0110(6) -0.0006(6) 0.0002(6)
C26 0.0219(8) 0.0140(7) 0.0289(8) -0.0061(6) -0.0008(6) -0.0029(6)
C27 0.0147(7) 0.0205(7) 0.0279(8) -0.0067(6) 0.0007(6) -0.0002(6)
C28 0.0214(7) 0.0185(7) 0.0209(7) -0.0012(6) -0.0067(6) -0.0031(6)

loop_
_atom_type_symbol
_atom_type_description
_atom_type_scat_dispersion_real
_atom_type_scat_dispersion_imag
_atom_type_scat_source
C C 0.0033 0.0016 'International Tables Vol C Tables 4.2.6.8 and 6.1.1.4'
H H 0.0000 0.0000 'International Tables Vol C Tables 4.2.6.8 and 6.1.1.4'
Mo Mo -1.6832 0.6857 'International Tables Vol C Tables 4.2.6.8 and 6.1.1.4'
O O 0.0106 0.0060 'International Tables Vol C Tables 4.2.6.8 and 6.1.1.4'
P P 0.1023 0.0942 'International Tables Vol C Tables 4.2.6.8 and 6.1.1.4'
Si Si 0.0817 0.0704 'International Tables Vol C Tables 4.2.6.8 and 6.1.1.4'

loop_
_geom_angle_atom_site_label_1
_geom_angle_atom_site_label_2
_geom_angle_atom_site_label_3
_geom_angle
C7 Mo1 C6 79.55(7)
C7 Mo1 C2 90.33(6)
C6 Mo1 C2 100.54(6)
C7 Mo1 C1 90.43(7)
C6 Mo1 C1 135.57(6)
C2 Mo1 C1 35.78(6)
C7 Mo1 C3 121.75(6)
C6 Mo1 C3 89.92(6)
C2 Mo1 C3 35.44(6)
C1 Mo1 C3 59.04(6)
C7 Mo1 C5 121.97(7)
C6 Mo1 C5 147.12(6)
C2 Mo1 C5 58.63(6)
C1 Mo1 C5 35.23(6)
C3 Mo1 C5 58.09(6)
C7 Mo1 C4 146.93(6)
C6 Mo1 C4 113.99(6)
C2 Mo1 C4 58.35(6)
C1 Mo1 C4 58.34(6)
C3 Mo1 C4 34.79(6)
C5 Mo1 C4 34.51(6)
C7 Mo1 P1 90.28(4)
C6 Mo1 P1 118.73(4)
C2 Mo1 P1 140.13(5)
C1 Mo1 P1 104.35(5)
C3 Mo1 P1 141.51(4)
C5 Mo1 P1 87.92(4)
C4 Mo1 P1 106.79(4)
C7 Mo1 P2 113.76(5)
C6 Mo1 P2 79.13(4)
C2 Mo1 P2 155.17(4)
C1 Mo1 P2 142.48(5)
C3 Mo1 P2 120.09(4)
C5 Mo1 P2 108.93(4)
C4 Mo1 P2 98.74(4)
P1 Mo1 P2 50.461(13)
C14 Mo2 C13 79.27(6)
C14 Mo2 C10 96.39(6)
C13 Mo2 C10 91.30(6)
C14 Mo2 C11 92.86(6)
C13 Mo2 C11 125.65(6)
C10 Mo2 C11 35.70(6)
C14 Mo2 C9 129.22(6)
C13 Mo2 C9 85.33(5)
C10 Mo2 C9 35.61(6)
C11 Mo2 C9 58.72(6)
C14 Mo2 C12 121.68(6)
C13 Mo2 C12 142.83(5)
C10 Mo2 C12 58.41(6)
C11 Mo2 C12 34.93(6)
C9 Mo2 C12 57.52(5)
C14 Mo2 C8 150.55(6)
C13 Mo2 C8 113.34(6)
C10 Mo2 C8 58.35(6)
C11 Mo2 C8 57.92(6)
C9 Mo2 C8 34.53(5)
C12 Mo2 C8 34.14(6)
C14 Mo2 P2 88.10(4)
C13 Mo2 P2 118.45(4)
C10 Mo2 P2 150.20(4)
C11 Mo2 P2 114.86(4)
C9 Mo2 P2 140.48(4)
C12 Mo2 P2 94.27(4)
C8 Mo2 P2 106.63(4)
C14 Mo2 C22 104.01(5)
C13 Mo2 C22 82.32(5)
C10 Mo2 C22 157.01(5)
C11 Mo2 C22 150.04(5)
C9 Mo2 C22 121.51(5)
C12 Mo2 C22 116.56(5)
C8 Mo2 C22 104.02(5)
P2 Mo2 C22 42.92(3)
C15 P1 P2 125.52(5)
C15 P1 Mo1 138.89(4)
P2 P1 Mo1 67.467(15)
C15 P1 H1 103.8(8)
P2 P1 H1 104.2(8)
Mo1 P1 H1 110.1(8)
C22 P2 P1 119.59(5)
C22 P2 Mo2 69.42(4)
P1 P2 Mo2 130.447(19)
C22 P2 Mo1 129.96(4)
P1 P2 Mo1 62.072(15)
Mo2 P2 Mo1 152.657(15)
C16 Si1 C18 106.42(8)
C16 Si1 C17 109.51(7)
C18 Si1 C17 109.85(7)
C16 Si1 C15 107.29(7)
C18 Si1 C15 112.41(6)
C17 Si1 C15 111.19(7)
C20 Si2 C21 111.50(7)
C20 Si2 C19 107.41(7)
C21 Si2 C19 108.70(7)
C20 Si2 C15 109.28(6)
C21 Si2 C15 109.98(7)
C19 Si2 C15 109.93(6)
C22 Si3 C24 115.69(6)
C22 Si3 C25 111.52(7)
C24 Si3 C25 106.32(7)
C22 Si3 C23 110.81(7)
C24 Si3 C23 106.63(7)
C25 Si3 C23 105.21(8)
C22 Si4 C28 113.40(6)
C22 Si4 C26 110.85(7)
C28 Si4 C26 108.95(7)
C22 Si4 C27 113.90(7)
C28 Si4 C27 103.90(8)
C26 Si4 C27 105.29(7)
C5 C1 C2 107.56(16)
C5 C1 Mo1 74.41(9)
C2 C1 Mo1 71.80(9)
C5 C1 H1B 126.4(14)
C2 C1 H1B 126.0(14)
Mo1 C1 H1B 121.1(14)
C3 C2 C1 108.08(15)
C3 C2 Mo1 73.69(9)
C1 C2 Mo1 72.41(9)
C3 C2 H2 125.3(12)
C1 C2 H2 126.5(12)
Mo1 C2 H2 122.9(12)
C4 C3 C2 107.92(15)
C4 C3 Mo1 74.23(9)
C2 C3 Mo1 70.87(9)
C4 C3 H3 126.1(13)
C2 C3 H3 126.0(13)
Mo1 C3 H3 120.6(13)
C5 C4 C3 108.15(15)
C5 C4 Mo1 72.04(9)
C3 C4 Mo1 70.98(9)
C5 C4 H4 124.5(12)
C3 C4 H4 127.4(12)
Mo1 C4 H4 122.8(12)
C4 C5 C1 108.28(16)
C4 C5 Mo1 73.45(9)
C1 C5 Mo1 70.36(9)
C4 C5 H5 124.9(13)
C1 C5 H5 126.8(13)
Mo1 C5 H5 123.8(13)
O1 C6 Mo1 176.42(13)
O2 C7 Mo1 172.78(13)
C12 C8 C9 107.55(14)
C12 C8 Mo2 72.11(9)
C9 C8 Mo2 69.90(8)
C12 C8 H8 126.6(11)
C9 C8 H8 125.9(11)
Mo2 C8 H8 123.9(11)
C8 C9 C10 108.63(14)
C8 C9 Mo2 75.58(8)
C10 C9 Mo2 70.70(8)
C8 C9 H9 124.7(11)
C10 C9 H9 126.6(11)
Mo2 C9 H9 122.1(11)
C11 C10 C9 107.45(14)
C11 C10 Mo2 73.14(8)
C9 C10 Mo2 73.69(8)
C11 C10 H10 126.0(11)
C9 C10 H10 126.5(11)
Mo2 C10 H10 121.1(11)
C12 C11 C10 107.79(14)
C12 C11 Mo2 75.06(9)
C10 C11 Mo2 71.16(8)
C12 C11 H11 126.1(13)
C10 C11 H11 126.1(13)
Mo2 C11 H11 120.1(13)
C8 C12 C11 108.57(14)
C8 C12 Mo2 73.75(8)
C11 C12 Mo2 70.01(8)
C8 C12 H12 124.0(13)
C11 C12 H12 127.4(13)
Mo2 C12 H12 123.0(12)
O3 C13 Mo2 173.25(12)
O4 C14 Mo2 175.67(12)
P1 C15 Si1 119.28(7)
P1 C15 Si2 107.85(7)
Si1 C15 Si2 115.31(7)
P1 C15 H15 104.8(10)
Si1 C15 H15 104.0(10)
Si2 C15 H15 103.8(10)
Si1 C16 H16A 108.7(12)
Si1 C16 H16B 111.0(12)
H16A C16 H16B 105.9(16)
Si1 C16 H16C 115.0(12)
H16A C16 H16C 110.3(16)
H16B C16 H16C 105.7(17)
Si1 C17 H17A 113.7(11)
Si1 C17 H17B 111.5(13)
H17A C17 H17B 109.2(17)
Si1 C17 H17C 109.0(13)
H17A C17 H17C 106.7(17)
H17B C17 H17C 106.3(18)
Si1 C18 H18A 111.3(14)
Si1 C18 H18B 109.7(14)
H18A C18 H18B 106.8(19)
Si1 C18 H18C 115.1(15)
H18A C18 H18C 106.6(19)
H18B C18 H18C 106.9(19)
Si2 C19 H19A 113.7(11)
Si2 C19 H19B 109.0(11)
H19A C19 H19B 106.8(15)
Si2 C19 H19C 112.2(11)
H19A C19 H19C 107.3(15)
H19B C19 H19C 107.5(16)
Si2 C20 H20A 115.2(11)
Si2 C20 H20B 111.2(12)
H20A C20 H20B 107.8(16)
Si2 C20 H20C 108.3(12)
H20A C20 H20C 109.3(16)
H20B C20 H20C 104.4(16)
Si2 C21 H21A 112.3(11)
Si2 C21 H21B 111.6(13)
H21A C21 H21B 103.9(16)
Si2 C21 H21C 112.2(12)
H21A C21 H21C 109.5(17)
H21B C21 H21C 107.0(17)
P2 C22 Si3 118.62(7)
P2 C22 Si4 118.19(7)
Si3 C22 Si4 114.62(7)
P2 C22 Mo2 67.66(4)
Si3 C22 Mo2 118.53(6)
Si4 C22 Mo2 110.82(6)
Si3 C23 H23A 113.4(18)
Si3 C23 H23B 117(2)
H23A C23 H23B 105(3)
Si3 C23 H23C 110(2)
H23A C23 H23C 105(3)
H23B C23 H23C 105(3)
Si3 C24 H24A 107.8(11)
Si3 C24 H24B 112.9(11)
H24A C24 H24B 106.8(15)
Si3 C24 H24C 114.2(11)
H24A C24 H24C 108.3(15)
H24B C24 H24C 106.6(15)
Si3 C25 H25A 111.6(11)
Si3 C25 H25B 108.6(12)
H25A C25 H25B 106.5(16)
Si3 C25 H25C 111.9(12)
H25A C25 H25C 110.3(16)
H25B C25 H25C 107.5(17)
Si4 C26 H26A 114.4(14)
Si4 C26 H26B 108.5(14)
H26A C26 H26B 110.1(19)
Si4 C26 H26C 112.7(17)
H26A C26 H26C 107(2)
H26B C26 H26C 103(2)
Si4 C27 H27A 113.1(12)
Si4 C27 H27B 113.7(12)
H27A C27 H27B 107.7(16)
Si4 C27 H27C 107.9(13)
H27A C27 H27C 107.1(17)
H27B C27 H27C 107.0(17)
Si4 C28 H28A 115.9(12)
Si4 C28 H28B 109.2(12)
H28A C28 H28B 108.6(17)
Si4 C28 H28C 111.3(13)
H28A C28 H28C 103.8(17)
H28B C28 H28C 107.7(18)

loop_
_geom_bond_atom_site_label_1
_geom_bond_atom_site_label_2
_geom_bond_distance
Mo1 C7 1.9642(16)
Mo1 C6 1.9830(15)
Mo1 C2 2.3114(16)
Mo1 C1 2.3194(16)
Mo1 C3 2.3481(16)
Mo1 C5 2.3721(16)
Mo1 C4 2.3903(16)
Mo1 P1 2.4699(4)
Mo1 P2 2.5820(4)
Mo2 C14 1.9447(15)
Mo2 C13 1.9760(14)
Mo2 C10 2.3117(14)
Mo2 C11 2.3376(15)
Mo2 C9 2.3509(14)
Mo2 C12 2.4033(15)
Mo2 C8 2.4245(15)
Mo2 P2 2.4283(4)
Mo2 C22 2.4579(13)
P1 C15 1.8328(13)
P1 P2 2.1558(5)
P1 H1 1.275(17)
P2 C22 1.7879(13)
Si1 C16 1.8753(16)
Si1 C18 1.8772(15)
Si1 C17 1.8812(15)
Si1 C15 1.9166(13)
Si2 C20 1.8728(15)
Si2 C21 1.8782(16)
Si2 C19 1.8834(15)
Si2 C15 1.9245(13)
Si3 C22 1.8840(13)
Si3 C24 1.8841(15)
Si3 C25 1.8858(15)
Si3 C23 1.8995(16)
Si4 C22 1.8862(14)
Si4 C28 1.8891(16)
Si4 C26 1.8901(16)
Si4 C27 1.8978(16)
O1 C6 1.1595(19)
O2 C7 1.1633(19)
O3 C13 1.1633(17)
O4 C14 1.1688(17)
C1 C5 1.421(3)
C1 C2 1.423(3)
C1 H1B 0.91(2)
C2 C3 1.419(2)
C2 H2 0.916(19)
C3 C4 1.417(2)
C3 H3 0.94(2)
C4 C5 1.413(3)
C4 H4 0.920(19)
C5 H5 0.92(2)
C8 C12 1.417(2)
C8 C9 1.419(2)
C8 H8 0.941(19)
C9 C10 1.426(2)
C9 H9 0.937(18)
C10 C11 1.425(2)
C10 H10 0.946(18)
C11 C12 1.424(2)
C11 H11 0.93(2)
C12 H12 0.94(2)
C15 H15 0.950(17)
C16 H16A 0.97(2)
C16 H16B 0.95(2)
C16 H16C 0.94(2)
C17 H17A 0.97(2)
C17 H17B 0.92(2)
C17 H17C 0.93(2)
C18 H18A 0.94(2)
C18 H18B 0.94(2)
C18 H18C 0.92(3)
C19 H19A 0.977(19)
C19 H19B 0.97(2)
C19 H19C 0.97(2)
C20 H20A 0.939(19)
C20 H20B 0.95(2)
C20 H20C 0.94(2)
C21 H21A 0.96(2)
C21 H21B 0.95(2)
C21 H21C 0.94(2)
C23 H23A 0.91(3)
C23 H23B 0.84(3)
C23 H23C 0.88(4)
C24 H24A 0.968(18)
C24 H24B 0.966(19)
C24 H24C 0.955(19)
C25 H25A 0.957(19)
C25 H25B 0.94(2)
C25 H25C 0.94(2)
C26 H26A 0.93(2)
C26 H26B 0.97(2)
C26 H26C 0.87(3)
C27 H27A 0.96(2)
C27 H27B 0.96(2)
C27 H27C 0.92(2)
C28 H28A 0.93(2)
C28 H28B 0.97(2)
C28 H28C 0.94(2)
